data_1554093
loop_
_publ_author_name
'Zhu, Qiuhua'
'Dai, Chenshu'
'Huang, Cuihong'
'Zheng, Sichao'
'Tian, Yuanxin'

_publ_section_title
;
 Racemates Have Much Higher Solid-State Fluorescence Efficiency than Their
 Levo- and Dextrorotary Enantiomers
;
_journal_issue 45
_journal_name_full 'The Journal of Physical Chemistry C'
_journal_page_first 25503
_journal_paper_doi 10.1021/acs.jpcc.7b09170
_journal_volume 121
_journal_year 2017
_chemical_absolute_configuration ad
_chemical_formula_moiety 'C26 H24 N2 O4'
_chemical_formula_sum 'C26 H24 N2 O4'
_chemical_formula_weight 428.47
_space_group_crystal_system orthorhombic
_space_group_IT_number 19
_space_group_name_Hall 'P 2ac 2ab'
_space_group_name_H-M_alt 'P 21 21 21'
_atom_sites_solution_hydrogens geom
_atom_sites_solution_primary direct
_atom_sites_solution_secondary difmap
_audit_creation_date 2014-12-08
_audit_creation_method
;
Olex2 1.2
(compiled 2014.11.28 svn.r3106 for OlexSys, GUI svn.r4959)
;
_cell_angle_alpha 90.00
_cell_angle_beta 90.00
_cell_angle_gamma 90.00
_cell_formula_units_Z 4
_cell_length_a 9.65062(13)
_cell_length_b 11.62065(13)
_cell_length_c 19.4417(2)
_cell_measurement_reflns_used 11639
_cell_measurement_temperature 291.25(10)
_cell_measurement_theta_max 66.9160
_cell_measurement_theta_min 3.7650
_cell_volume 2180.32(4)
_computing_cell_refinement
;
CrysAlisPro, Agilent Technologies,
Version 1.171.37.34 (release 22-05-2014 CrysAlis171 .NET)
(compiled May 22 2014,16:03:01)
;
_computing_data_collection
;
CrysAlisPro, Agilent Technologies,
Version 1.171.37.34 (release 22-05-2014 CrysAlis171 .NET)
(compiled May 22 2014,16:03:01)
;
_computing_data_reduction
;
CrysAlisPro, Agilent Technologies,
Version 1.171.37.34 (release 22-05-2014 CrysAlis171 .NET)
(compiled May 22 2014,16:03:01)
;
_computing_molecular_graphics 'Olex2 (Dolomanov et al., 2009)'
_computing_publication_material 'Olex2 (Dolomanov et al., 2009)'
_computing_structure_refinement 'ShelXL (Sheldrick, 2008)'
_computing_structure_solution 'ShelXS (Sheldrick, 2008)'
_diffrn_ambient_environment air
_diffrn_ambient_temperature 291.25(10)
_diffrn_detector 'CCD plate'
_diffrn_detector_area_resol_mean 10.5058
_diffrn_detector_type Atlas
_diffrn_measured_fraction_theta_full 0.993
_diffrn_measured_fraction_theta_max 0.994
_diffrn_measurement_details
;
#__ type_ start__ end____ width___ exp.time_
  1 omega   -5.00  115.00   1.0000    1.0000
omega____ theta____ kappa____ phi______ frames
    -       40.7938   19.0000 -150.0000 120

#__ type_ start__ end____ width___ exp.time_
  2 omega   27.00   62.00   1.0000    1.0000
omega____ theta____ kappa____ phi______ frames
    -       40.7938   57.0000 -180.0000 35

#__ type_ start__ end____ width___ exp.time_
  3 omega   16.00  131.00   1.0000    1.0000
omega____ theta____ kappa____ phi______ frames
    -       93.5000    0.0000 -120.0000 115

#__ type_ start__ end____ width___ exp.time_
  4 omega   23.00  102.00   1.0000    1.0000
omega____ theta____ kappa____ phi______ frames
    -       93.5000  -79.0000  127.1560 79

#__ type_ start__ end____ width___ exp.time_
  5 omega   22.00   77.00   1.0000    1.0000
omega____ theta____ kappa____ phi______ frames
    -       93.5000  -45.0000  150.0000 55

#__ type_ start__ end____ width___ exp.time_
  6 omega   62.00  104.00   1.0000    1.0000
omega____ theta____ kappa____ phi______ frames
    -       40.7938  165.0000  -42.0000 42

#__ type_ start__ end____ width___ exp.time_
  7 omega   32.00   74.00   1.0000    1.0000
omega____ theta____ kappa____ phi______ frames
    -       93.5000  -61.0000 -150.0000 42

#__ type_ start__ end____ width___ exp.time_
  8 omega   89.00  124.00   1.0000    1.0000
omega____ theta____ kappa____ phi______ frames
    -       93.5000  -61.0000 -150.0000 35

#__ type_ start__ end____ width___ exp.time_
  9 omega   36.00   62.00   1.0000    1.0000
omega____ theta____ kappa____ phi______ frames
    -       93.5000  -45.0000  120.0000 26

#__ type_ start__ end____ width___ exp.time_
 10 omega   20.00   65.00   1.0000    1.0000
omega____ theta____ kappa____ phi______ frames
    -       93.5000  -30.0000  -60.0000 45

#__ type_ start__ end____ width___ exp.time_
 11 omega   20.00   49.00   1.0000    1.0000
omega____ theta____ kappa____ phi______ frames
    -       93.5000  -45.0000    0.0000 29

#__ type_ start__ end____ width___ exp.time_
 12 omega   90.00  124.00   1.0000    1.0000
omega____ theta____ kappa____ phi______ frames
    -       93.5000  -91.0000  144.2452 34

#__ type_ start__ end____ width___ exp.time_
 13 omega  -98.00  -18.00   1.0000    1.0000
omega____ theta____ kappa____ phi______ frames
    -      -40.7938  125.0000   30.0000 80

#__ type_ start__ end____ width___ exp.time_
 14 omega   11.00  115.00   1.0000    1.0000
omega____ theta____ kappa____ phi______ frames
    -       40.7938   57.0000   60.0000 104

#__ type_ start__ end____ width___ exp.time_
 15 omega    7.00  120.00   1.0000    1.0000
omega____ theta____ kappa____ phi______ frames
    -       40.7938   77.0000  -60.0000 113

#__ type_ start__ end____ width___ exp.time_
 16 omega   66.00  168.00   1.0000    1.0000
omega____ theta____ kappa____ phi______ frames
    -       93.5000   45.0000  -60.0000 102

#__ type_ start__ end____ width___ exp.time_
 17 omega   66.00  168.00   1.0000    1.0000
omega____ theta____ kappa____ phi______ frames
    -       93.5000   45.0000   60.0000 102

#__ type_ start__ end____ width___ exp.time_
 18 omega   15.00  127.00   1.0000    1.0000
omega____ theta____ kappa____ phi______ frames
    -       93.5000  -77.0000  -60.0000 112

#__ type_ start__ end____ width___ exp.time_
 19 omega   63.00  153.00   1.0000    1.0000
omega____ theta____ kappa____ phi______ frames
    -       93.5000   61.0000 -150.0000 90

#__ type_ start__ end____ width___ exp.time_
 20 omega   16.00   69.00   1.0000    1.0000
omega____ theta____ kappa____ phi______ frames
    -       93.5000  -30.0000   30.0000 53
;
_diffrn_measurement_device 'four-circle diffractometer'
_diffrn_measurement_device_type 'Xcalibur, Atlas, Gemini ultra'
_diffrn_measurement_method '\w scans'
_diffrn_orient_matrix_UB_11 -0.0375184000
_diffrn_orient_matrix_UB_12 0.0761003000
_diffrn_orient_matrix_UB_13 0.0621599000
_diffrn_orient_matrix_UB_21 0.0018978000
_diffrn_orient_matrix_UB_22 -0.1067843000
_diffrn_orient_matrix_UB_23 0.0469418000
_diffrn_orient_matrix_UB_31 0.1551665000
_diffrn_orient_matrix_UB_32 0.0196257000
_diffrn_orient_matrix_UB_33 0.0144516000
_diffrn_radiation_monochromator mirror
_diffrn_radiation_probe x-ray
_diffrn_radiation_type CuK\a
_diffrn_radiation_wavelength 1.54184
_diffrn_reflns_av_R_equivalents 0.0293
_diffrn_reflns_av_unetI/netI 0.0197
_diffrn_reflns_limit_h_max 11
_diffrn_reflns_limit_h_min -10
_diffrn_reflns_limit_k_max 13
_diffrn_reflns_limit_k_min -13
_diffrn_reflns_limit_l_max 22
_diffrn_reflns_limit_l_min -23
_diffrn_reflns_number 18897
_diffrn_reflns_theta_full 67.00
_diffrn_reflns_theta_max 67.00
_diffrn_reflns_theta_min 4.43
_diffrn_source 'sealed X-ray tube'
_diffrn_source_type 'Enhance Ultra (Cu) X-ray Source'
_exptl_absorpt_coefficient_mu 0.718
_exptl_absorpt_correction_T_max 1.00000
_exptl_absorpt_correction_T_min 0.58802
_exptl_absorpt_correction_type multi-scan
_exptl_absorpt_process_details
;
CrysAlisPro, Agilent Technologies,
Version 1.171.37.34 (release 22-05-2014 CrysAlis171 .NET)
(compiled May 22 2014,16:03:01)
Empirical absorption correction using spherical harmonics,
 implemented in SCALE3 ABSPACK scaling algorithm.
;
_exptl_crystal_density_diffrn 1.305
_exptl_crystal_density_method 'not measured'
_exptl_crystal_description
;
;
_exptl_crystal_F_000 904
_exptl_crystal_size_max 0.3
_exptl_crystal_size_mid 0.2
_exptl_crystal_size_min 0.1
_refine_diff_density_max 0.124
_refine_diff_density_min -0.157
_refine_diff_density_rms 0.028
_refine_ls_abs_structure_details 'Flack H D (1983), Acta Cryst. A39, 876-881'
_refine_ls_abs_structure_Flack -0.01(14)
_refine_ls_extinction_coef 0.0045(3)
_refine_ls_extinction_expression Fc^*^=kFc[1+0.001xFc^2^\l^3^/sin(2\q)]^-1/4^
_refine_ls_extinction_method SHELXL
_refine_ls_goodness_of_fit_ref 1.016
_refine_ls_hydrogen_treatment constr
_refine_ls_matrix_type full
_refine_ls_number_parameters 292
_refine_ls_number_reflns 3833
_refine_ls_number_restraints 0
_refine_ls_restrained_S_all 1.016
_refine_ls_R_factor_all 0.0279
_refine_ls_R_factor_gt 0.0258
_refine_ls_shift/su_max 0.000
_refine_ls_shift/su_mean 0.000
_refine_ls_structure_factor_coef Fsqd
_refine_ls_weighting_details 'calc w=1/[\s^2^(Fo^2^)+(0.0420P)^2^+0.1790P] where P=(Fo^2^+2Fc^2^)/3'
_refine_ls_weighting_scheme calc
_refine_ls_wR_factor_gt 0.0650
_refine_ls_wR_factor_ref 0.0668
_reflns_number_gt 3654
_reflns_number_total 3833
_reflns_threshold_expression >2sigma(I)
_cod_data_source_file jp7b09170_si_004.cif
_cod_data_source_block 10103a
_cod_database_code 1554093
_chemical_oxdiff_formula 'C20 H20 O4'
_chemical_oxdiff_usercomment 'b2p1 block yellow 0.41 0.39 0.36 150K'
_reflns_odcompleteness_completeness 99.91
_reflns_odcompleteness_iscentric 1
_reflns_odcompleteness_theta 64.99
_olex2_refinement_description
;
1. Fixed Uiso
 At 1.2 times of:
  All C(H) groups, All C(H,H) groups
 At 1.5 times of:
  All C(H,H,H) groups
2.a Ternary CH refined with riding coordinates:
 C32(H32)
2.b Secondary CH2 refined with riding coordinates:
 C14(H14A,H14B)
2.c Aromatic/amide H refined with riding coordinates:
 C7(H7), C9(H9), C13(H13), C16(H16), C17(H17), C20(H20), C21(H21), C22(H22),
 C24(H24), C25(H25), C26(H26), C27(H27), C28(H28), C29(H29), C30(H30)
2.d Idealised Me refined as rotating group:
 C18(H18A,H18B,H18C), C31(H31A,H31B,H31C)
;
_olex2_submission_special_instructions 'No special instructions were received'

loop_
_space_group_symop_id
_space_group_symop_operation_xyz
1 'x, y, z'
2 '-x+1/2, -y, z+1/2'
3 'x+1/2, -y+1/2, -z'
4 '-x, y+1/2, -z+1/2'

loop_
_atom_site_label
_atom_site_type_symbol
_atom_site_fract_x
_atom_site_fract_y
_atom_site_fract_z
_atom_site_U_iso_or_equiv
_atom_site_adp_type
_atom_site_occupancy
_atom_site_calc_flag
_atom_site_refinement_flags_posn
O1 O 0.34568(10) 0.49238(8) 0.21510(5) 0.0307(2) Uani 1 d .
O2 O 0.13293(10) 0.48028(7) 0.26161(4) 0.0270(2) Uani 1 d .
O3 O 0.24920(12) 0.49440(8) 0.47472(4) 0.0355(2) Uani 1 d .
O4 O 0.25144(12) 0.58983(8) 0.37402(5) 0.0350(2) Uani 1 d .
N5 N 0.40416(11) 0.19193(9) 0.39699(5) 0.0226(2) Uani 1 d .
N6 N 0.37382(11) 0.27003(8) 0.28341(5) 0.0223(2) Uani 1 d .
C7 C 0.69554(14) 0.24398(12) 0.39085(7) 0.0273(3) Uani 1 d .
H7 H 0.6666 0.1939 0.4253 0.033 Uiso 1 calc R
C8 C 0.26808(14) 0.50189(11) 0.40563(6) 0.0258(3) Uani 1 d .
C9 C 0.65391(14) 0.34364(11) 0.28516(6) 0.0277(3) Uani 1 d .
H9 H 0.5962 0.3617 0.2484 0.033 Uiso 1 calc R
C10 C 0.33018(14) 0.22114(10) 0.22004(6) 0.0232(3) Uani 1 d .
C11 C 0.31258(13) 0.36709(10) 0.30990(6) 0.0226(3) Uani 1 d .
C12 C 0.26590(14) 0.45384(10) 0.25710(6) 0.0227(3) Uani 1 d .
C13 C 0.35228(15) -0.01163(11) 0.38815(6) 0.0282(3) Uani 1 d .
H13 H 0.4426 -0.0238 0.3732 0.034 Uiso 1 calc R
C14 C 0.37137(15) 0.30284(10) 0.42841(6) 0.0242(3) Uani 1 d .
H14A H 0.4550 0.3344 0.4486 0.029 Uiso 1 calc R
H14B H 0.3052 0.2907 0.4652 0.029 Uiso 1 calc R
C15 C 0.60769(14) 0.26825(11) 0.33596(6) 0.0239(3) Uani 1 d .
C16 C 0.38241(17) 0.12243(12) 0.11463(7) 0.0351(3) Uani 1 d .
H16 H 0.4466 0.0880 0.0855 0.042 Uiso 1 calc R
C17 C 0.82570(15) 0.29382(12) 0.39455(7) 0.0320(3) Uani 1 d .
H17 H 0.8832 0.2774 0.4317 0.038 Uiso 1 calc R
C18 C 0.09084(16) 0.57507(12) 0.21831(8) 0.0359(3) Uani 1 d .
H18A H 0.1209 0.5611 0.1720 0.054 Uiso 1 calc GR
H18B H 0.1319 0.6450 0.2349 0.054 Uiso 1 calc GR
H18C H -0.0083 0.5821 0.2193 0.054 Uiso 1 calc GR
C19 C 0.31235(14) 0.38937(11) 0.37859(6) 0.0237(3) Uani 1 d .
C20 C 0.08539(16) 0.02156(13) 0.43410(7) 0.0361(3) Uani 1 d .
H20 H -0.0042 0.0327 0.4504 0.043 Uiso 1 calc R
C21 C 0.17179(14) 0.11569(12) 0.42528(6) 0.0293(3) Uani 1 d .
H21 H 0.1390 0.1894 0.4344 0.035 Uiso 1 calc R
C22 C 0.42668(15) 0.16897(11) 0.17663(6) 0.0286(3) Uani 1 d .
H22 H 0.5196 0.1654 0.1891 0.034 Uiso 1 calc R
C23 C 0.30722(14) 0.10044(11) 0.40282(6) 0.0228(3) Uani 1 d .
C24 C 0.12968(18) -0.08782(13) 0.41916(7) 0.0378(4) Uani 1 d .
H24 H 0.0704 -0.1502 0.4247 0.045 Uiso 1 calc R
C25 C 0.78447(15) 0.39184(12) 0.28883(7) 0.0331(3) Uani 1 d .
H25 H 0.8145 0.4410 0.2541 0.040 Uiso 1 calc R
C26 C 0.87097(16) 0.36780(12) 0.34358(7) 0.0321(3) Uani 1 d .
H26 H 0.9585 0.4010 0.3461 0.038 Uiso 1 calc R
C27 C 0.24486(17) 0.12643(12) 0.09546(7) 0.0359(3) Uani 1 d .
H27 H 0.2167 0.0952 0.0537 0.043 Uiso 1 calc R
C28 C 0.14935(16) 0.17712(11) 0.13873(7) 0.0331(3) Uani 1 d .
H28 H 0.0564 0.1796 0.1261 0.040 Uiso 1 calc R
C29 C 0.19135(15) 0.22452(11) 0.20117(7) 0.0274(3) Uani 1 d .
H29 H 0.1265 0.2584 0.2302 0.033 Uiso 1 calc R
C30 C 0.26381(17) -0.10408(12) 0.39572(7) 0.0350(3) Uani 1 d .
H30 H 0.2945 -0.1778 0.3850 0.042 Uiso 1 calc R
C31 C 0.2088(2) 0.60029(14) 0.50810(8) 0.0520(5) Uani 1 d .
H31A H 0.1195 0.6238 0.4914 0.078 Uiso 1 calc GR
H31B H 0.2757 0.6591 0.4981 0.078 Uiso 1 calc GR
H31C H 0.2041 0.5884 0.5569 0.078 Uiso 1 calc GR
C32 C 0.46906(14) 0.20738(11) 0.32960(6) 0.0220(3) Uani 1 d .
H32 H 0.4857 0.1310 0.3098 0.026 Uiso 1 calc R

loop_
_atom_site_aniso_label
_atom_site_aniso_U_11
_atom_site_aniso_U_22
_atom_site_aniso_U_33
_atom_site_aniso_U_23
_atom_site_aniso_U_13
_atom_site_aniso_U_12
O1 0.0285(5) 0.0303(5) 0.0333(5) 0.0071(4) 0.0071(4) -0.0001(4)
O2 0.0240(5) 0.0271(4) 0.0300(4) 0.0057(4) 0.0038(4) 0.0018(4)
O3 0.0502(6) 0.0303(5) 0.0260(4) -0.0055(4) 0.0058(4) 0.0088(5)
O4 0.0480(6) 0.0227(5) 0.0343(5) -0.0009(4) 0.0028(4) 0.0024(5)
N5 0.0261(6) 0.0219(5) 0.0196(5) -0.0001(4) 0.0041(4) -0.0003(4)
N6 0.0249(6) 0.0227(5) 0.0193(5) -0.0004(4) 0.0011(4) 0.0019(4)
C7 0.0272(7) 0.0319(7) 0.0228(6) 0.0041(5) 0.0025(5) -0.0016(6)
C8 0.0274(7) 0.0246(7) 0.0256(6) -0.0018(5) 0.0020(5) -0.0018(6)
C9 0.0307(8) 0.0284(6) 0.0242(6) 0.0016(5) 0.0004(5) -0.0010(6)
C10 0.0290(7) 0.0211(6) 0.0194(6) 0.0025(5) 0.0003(5) -0.0026(5)
C11 0.0195(6) 0.0228(6) 0.0253(6) 0.0006(5) 0.0029(5) -0.0018(5)
C12 0.0236(8) 0.0206(6) 0.0239(6) -0.0021(5) 0.0016(5) -0.0026(5)
C13 0.0355(8) 0.0259(6) 0.0232(6) 0.0010(5) 0.0051(6) -0.0005(6)
C14 0.0281(7) 0.0237(6) 0.0206(6) -0.0021(5) 0.0032(5) -0.0005(6)
C15 0.0262(7) 0.0233(6) 0.0223(6) -0.0020(5) 0.0034(5) 0.0030(5)
C16 0.0455(9) 0.0355(8) 0.0242(6) -0.0031(6) 0.0042(6) 0.0031(7)
C17 0.0283(8) 0.0412(8) 0.0266(6) -0.0002(6) -0.0018(6) -0.0024(6)
C18 0.0308(8) 0.0343(7) 0.0425(8) 0.0133(6) 0.0009(6) 0.0074(6)
C19 0.0246(7) 0.0219(6) 0.0246(6) 0.0001(5) 0.0039(5) -0.0013(5)
C20 0.0298(8) 0.0489(9) 0.0295(7) -0.0024(6) 0.0044(6) -0.0105(7)
C21 0.0285(8) 0.0322(7) 0.0271(6) -0.0014(5) 0.0006(5) -0.0002(6)
C22 0.0308(8) 0.0308(7) 0.0240(6) -0.0005(5) 0.0015(5) 0.0027(6)
C23 0.0264(7) 0.0261(6) 0.0158(5) 0.0018(5) -0.0007(5) -0.0024(5)
C24 0.0482(10) 0.0394(8) 0.0258(6) -0.0002(6) 0.0017(6) -0.0193(8)
C25 0.0384(8) 0.0308(7) 0.0300(6) 0.0027(6) 0.0068(6) -0.0062(6)
C26 0.0285(7) 0.0350(7) 0.0327(7) -0.0043(6) 0.0039(6) -0.0082(6)
C27 0.0520(10) 0.0328(7) 0.0228(6) -0.0003(6) -0.0073(6) -0.0026(7)
C28 0.0376(9) 0.0269(7) 0.0349(7) 0.0038(6) -0.0118(6) -0.0005(7)
C29 0.0306(8) 0.0225(6) 0.0291(7) 0.0008(5) -0.0006(6) -0.0013(5)
C30 0.0535(10) 0.0258(7) 0.0257(6) -0.0010(5) 0.0046(6) -0.0069(7)
C31 0.0810(14) 0.0396(9) 0.0356(8) -0.0136(7) 0.0050(8) 0.0185(9)
C32 0.0244(7) 0.0221(6) 0.0195(6) 0.0022(5) 0.0023(5) 0.0028(5)

loop_
_atom_type_symbol
_atom_type_description
_atom_type_scat_dispersion_real
_atom_type_scat_dispersion_imag
_atom_type_scat_source
C C 0.0181 0.0091 'International Tables Vol C Tables 4.2.6.8 and 6.1.1.4'
H H 0.0000 0.0000 'International Tables Vol C Tables 4.2.6.8 and 6.1.1.4'
N N 0.0311 0.0180 'International Tables Vol C Tables 4.2.6.8 and 6.1.1.4'
O O 0.0492 0.0322 'International Tables Vol C Tables 4.2.6.8 and 6.1.1.4'

loop_
_geom_angle_atom_site_label_1
_geom_angle_atom_site_label_2
_geom_angle_atom_site_label_3
_geom_angle
C12 O2 C18 114.29(11)
C8 O3 C31 115.20(11)
C14 N5 C32 111.03(9)
C23 N5 C14 118.96(10)
C23 N5 C32 116.43(10)
C10 N6 C32 120.98(10)
C11 N6 C10 121.73(11)
C11 N6 C32 116.40(10)
C15 C7 H7 119.7
C17 C7 H7 119.7
C17 C7 C15 120.50(12)
O3 C8 C19 109.57(10)
O4 C8 O3 122.79(11)
O4 C8 C19 127.63(11)
C15 C9 H9 119.6
C25 C9 H9 119.6
C25 C9 C15 120.70(13)
C22 C10 N6 120.02(12)
C29 C10 N6 120.23(12)
C29 C10 C22 119.74(12)
N6 C11 C12 114.99(10)
C19 C11 N6 121.67(12)
C19 C11 C12 122.73(11)
O1 C12 O2 125.24(12)
O1 C12 C11 121.16(12)
O2 C12 C11 113.59(11)
C23 C13 H13 119.7
C30 C13 H13 119.7
C30 C13 C23 120.62(13)
N5 C14 H14A 108.8
N5 C14 H14B 108.8
N5 C14 C19 113.68(10)
H14A C14 H14B 107.7
C19 C14 H14A 108.8
C19 C14 H14B 108.8
C7 C15 C9 118.41(12)
C7 C15 C32 120.32(11)
C9 C15 C32 121.14(11)
C22 C16 H16 119.4
C27 C16 H16 119.4
C27 C16 C22 121.17(14)
C7 C17 H17 119.7
C26 C17 C7 120.61(13)
C26 C17 H17 119.7
O2 C18 H18A 109.5
O2 C18 H18B 109.5
O2 C18 H18C 109.5
H18A C18 H18B 109.5
H18A C18 H18C 109.5
H18B C18 H18C 109.5
C8 C19 C14 118.20(10)
C11 C19 C8 121.32(11)
C11 C19 C14 120.20(11)
C21 C20 H20 119.4
C24 C20 H20 119.4
C24 C20 C21 121.16(14)
C20 C21 H21 119.9
C20 C21 C23 120.28(14)
C23 C21 H21 119.9
C10 C22 H22 120.4
C16 C22 C10 119.26(13)
C16 C22 H22 120.4
C13 C23 N5 118.33(12)
C21 C23 N5 123.31(12)
C21 C23 C13 118.30(12)
C20 C24 H24 120.4
C20 C24 C30 119.15(14)
C30 C24 H24 120.4
C9 C25 H25 119.7
C9 C25 C26 120.61(13)
C26 C25 H25 119.7
C17 C26 H26 120.4
C25 C26 C17 119.15(14)
C25 C26 H26 120.4
C16 C27 H27 120.3
C16 C27 C28 119.49(12)
C28 C27 H27 120.3
C27 C28 H28 119.8
C27 C28 C29 120.37(14)
C29 C28 H28 119.8
C10 C29 C28 119.96(13)
C10 C29 H29 120.0
C28 C29 H29 120.0
C13 C30 C24 120.46(13)
C13 C30 H30 119.8
C24 C30 H30 119.8
O3 C31 H31A 109.5
O3 C31 H31B 109.5
O3 C31 H31C 109.5
H31A C31 H31B 109.5
H31A C31 H31C 109.5
H31B C31 H31C 109.5
N5 C32 N6 109.78(10)
N5 C32 C15 111.18(10)
N5 C32 H32 108.0
N6 C32 C15 111.61(10)
N6 C32 H32 108.0
C15 C32 H32 108.0

loop_
_geom_bond_atom_site_label_1
_geom_bond_atom_site_label_2
_geom_bond_distance
O1 C12 1.2083(15)
O2 C12 1.3223(16)
O2 C18 1.4446(15)
O3 C8 1.3584(15)
O3 C31 1.4449(17)
O4 C8 1.2032(16)
N5 C14 1.4609(15)
N5 C23 1.4207(16)
N5 C32 1.4634(15)
N6 C10 1.4207(15)
N6 C11 1.3736(16)
N6 C32 1.4768(16)
C7 H7 0.9300
C7 C15 1.3917(18)
C7 C17 1.385(2)
C8 C19 1.4726(18)
C9 H9 0.9300
C9 C15 1.3936(18)
C9 C25 1.381(2)
C10 C22 1.3954(19)
C10 C29 1.3896(19)
C11 C12 1.5077(17)
C11 C19 1.3604(17)
C13 H13 0.9300
C13 C23 1.4024(18)
C13 C30 1.380(2)
C14 H14A 0.9700
C14 H14B 0.9700
C14 C19 1.5078(17)
C15 C32 1.5183(19)
C16 H16 0.9300
C16 C22 1.3885(19)
C16 C27 1.380(2)
C17 H17 0.9300
C17 C26 1.3827(19)
C18 H18A 0.9600
C18 H18B 0.9600
C18 H18C 0.9600
C20 H20 0.9300
C20 C21 1.386(2)
C20 C24 1.372(2)
C21 H21 0.9300
C21 C23 1.3893(19)
C22 H22 0.9300
C24 H24 0.9300
C24 C30 1.385(2)
C25 H25 0.9300
C25 C26 1.381(2)
C26 H26 0.9300
C27 H27 0.9300
C27 C28 1.380(2)
C28 H28 0.9300
C28 C29 1.3932(19)
C29 H29 0.9300
C30 H30 0.9300
C31 H31A 0.9600
C31 H31B 0.9600
C31 H31C 0.9600
C32 H32 0.9800

loop_
_geom_torsion_atom_site_label_1
_geom_torsion_atom_site_label_2
_geom_torsion_atom_site_label_3
_geom_torsion_atom_site_label_4
_geom_torsion
O3 C8 C19 C11 167.14(12)
O3 C8 C19 C14 -18.92(17)
O4 C8 C19 C11 -13.8(2)
O4 C8 C19 C14 160.12(14)
N5 C14 C19 C8 176.53(11)
N5 C14 C19 C11 -9.47(18)
N6 C10 C22 C16 -179.49(12)
N6 C10 C29 C28 179.57(11)
N6 C11 C12 O1 -55.28(16)
N6 C11 C12 O2 123.97(12)
N6 C11 C19 C8 169.49(12)
N6 C11 C19 C14 -4.33(19)
C7 C15 C32 N5 38.15(16)
C7 C15 C32 N6 161.10(11)
C7 C17 C26 C25 0.2(2)
C9 C15 C32 N5 -146.03(12)
C9 C15 C32 N6 -23.08(16)
C9 C25 C26 C17 0.6(2)
C10 N6 C11 C12 -34.69(17)
C10 N6 C11 C19 154.06(12)
C10 N6 C32 N5 -121.91(12)
C10 N6 C32 C15 114.35(12)
C11 N6 C10 C22 145.59(12)
C11 N6 C10 C29 -34.74(17)
C11 N6 C32 N5 47.48(14)
C11 N6 C32 C15 -76.26(13)
C12 C11 C19 C8 -1.1(2)
C12 C11 C19 C14 -174.89(12)
C14 N5 C23 C13 -164.38(11)
C14 N5 C23 C21 12.63(16)
C14 N5 C32 N6 -60.16(13)
C14 N5 C32 C15 63.83(13)
C15 C7 C17 C26 -0.5(2)
C15 C9 C25 C26 -1.1(2)
C16 C27 C28 C29 0.4(2)
C17 C7 C15 C9 -0.03(19)
C17 C7 C15 C32 175.90(12)
C18 O2 C12 O1 -9.35(18)
C18 O2 C12 C11 171.44(10)
C19 C11 C12 O1 115.87(14)
C19 C11 C12 O2 -64.88(16)
C20 C21 C23 N5 -175.70(12)
C20 C21 C23 C13 1.31(18)
C20 C24 C30 C13 0.7(2)
C21 C20 C24 C30 0.9(2)
C22 C10 C29 C28 -0.76(18)
C22 C16 C27 C28 -0.3(2)
C23 N5 C14 C19 -97.68(13)
C23 N5 C32 N6 80.22(13)
C23 N5 C32 C15 -155.78(10)
C23 C13 C30 C24 -1.2(2)
C24 C20 C21 C23 -1.9(2)
C25 C9 C15 C7 0.82(19)
C25 C9 C15 C32 -175.07(12)
C27 C16 C22 C10 -0.3(2)
C27 C28 C29 C10 0.2(2)
C29 C10 C22 C16 0.84(19)
C30 C13 C23 N5 177.35(12)
C30 C13 C23 C21 0.18(18)
C31 O3 C8 O4 -0.6(2)
C31 O3 C8 C19 178.52(13)
C32 N5 C14 C19 41.58(15)
C32 N5 C23 C13 58.47(15)
C32 N5 C23 C21 -124.51(12)
C32 N6 C10 C22 -45.59(17)
C32 N6 C10 C29 134.08(13)
C32 N6 C11 C12 156.01(11)
C32 N6 C11 C19 -15.24(17)
